data_8100477
loop_
_publ_author_name
'Ramos Silva, M.'
'Matos Beja, A.'
'Paix\~ao, J. A.'
'Martin-Gil, J.'

_publ_section_title
;
Crystal structure of diaqua-monodimethylglycine-hexakis(\m~2~-
dimethylglycine-O:O)-\m~3~-oxo-triiron(III) heptanitrate --- 
water --- dimethylgycine solvate (1:4:0.63), Fe~3~O(C~4~H~9~NO~2~)
~7~(H~2~O)~2~(NO~3~)~7~ &#x00B7; 4H2O &#x00B7; 0.63C4H9NO2
;
_journal_issue 4
_journal_name_full 'Zeitschrift f\"ur Kristallographie - New Crystal Structures'
_journal_page_first 557
_journal_page_last 560
_journal_volume 218
_journal_year 2003
_chemical_formula_moiety 'C28 H67 Fe3 N7 O17, 0.63(C4 H9 N O2), 7(N O3), 4(H2 O)'
_chemical_formula_structural '(C28 H67 Fe3 N7 O17)(C4 H9 N O2)0.63 &#x00B7; 7(N O3) &#x00B7; 4(H2 O)'
_chemical_formula_sum 'C30.5 H80.6 Fe3 N14.6 O43.3'
_chemical_formula_weight 1512.45
_space_group_IT_number 2
_symmetry_cell_setting triclinic
_symmetry_space_group_name_Hall '-P 1'
_symmetry_space_group_name_H-M 'P -1'
_cell_angle_alpha 90.59(4)
_cell_angle_beta 101.48(4)
_cell_angle_gamma 108.97(4)
_cell_formula_units_Z 2
_cell_length_a 12.424(6)
_cell_length_b 16.565(5)
_cell_length_c 17.627(3)
_cell_measurement_temperature 293(2)
_cell_volume 3351(2)
_diffrn_ambient_temperature 293(2)
_exptl_crystal_density_diffrn 1.499
_cod_original_formula_sum 'C30.50 H80.60 Fe3 N14.60 O43.30'
_cod_database_code 8100477

loop_
_symmetry_equiv_pos_as_xyz
'x, y, z'
'-x, -y, -z'

loop_
_atom_site_label
_atom_site_type_symbol
_atom_site_fract_x
_atom_site_fract_y
_atom_site_fract_z
_atom_site_U_iso_or_equiv
_atom_site_adp_type
_atom_site_occupancy
_atom_site_symmetry_multiplicity
_atom_site_Wyckoff_symbol
_atom_site_calc_flag
_atom_site_refinement_flags
_atom_site_disorder_assembly
_atom_site_disorder_group
Fe1 Fe 0.53012(5) 0.31717(4) 0.22012(3) 0.02738(14) Uani 1 2 i d . . .
Fe2 Fe 0.27967(5) 0.25190(4) 0.28008(3) 0.02963(14) Uani 1 2 i d . . .
Fe3 Fe 0.29178(5) 0.31959(4) 0.10178(3) 0.02845(14) Uani 1 2 i d . . .
O1 O 0.3667(2) 0.29584(18) 0.20007(16) 0.0290(6) Uani 1 2 i d . . .
O2 O 0.1317(6) 0.2447(5) 0.4590(3) 0.117(2) Uani 1 2 i d . . .
O3 O 0.1960(3) 0.2062(2) 0.3619(2) 0.0470(8) Uani 1 2 i d . . .
N1 N -0.0874(5) 0.2153(4) 0.3750(5) 0.0800(18) Uani 1 2 i d . . .
H1 H -0.0900 0.1883 0.4196 0.096 Uiso 1 2 i calc R . .
C1 C 0.1157(6) 0.2168(5) 0.3899(4) 0.0698(18) Uani 1 2 i d . . .
C2 C 0.0024(6) 0.1990(6) 0.3365(5) 0.087(2) Uani 1 2 i d . . .
H2A H -0.0256 0.1397 0.3157 0.104 Uiso 1 2 i calc R . .
H2B H 0.0123 0.2347 0.2934 0.104 Uiso 1 2 i calc R . .
C3 C -0.0752(11) 0.3059(7) 0.3903(10) 0.165(6) Uani 1 2 i d . . .
H3A H -0.0007 0.3351 0.4236 0.248 Uiso 1 2 i calc R . .
H3B H -0.1359 0.3092 0.4150 0.248 Uiso 1 2 i calc R . .
H3C H -0.0808 0.3323 0.3421 0.248 Uiso 1 2 i calc R . .
C4 C -0.2152(10) 0.1737(9) 0.3109(10) 0.163(6) Uani 1 2 i d . . .
H4A H -0.2713 0.1964 0.3245 0.245 Uiso 1 2 i calc R . .
H4B H -0.2426 0.1125 0.3118 0.245 Uiso 1 2 i calc R . .
H4C H -0.2045 0.1883 0.2597 0.245 Uiso 1 2 i calc R . .
O4 O 0.1548(3) 0.2114(2) 0.08477(18) 0.0400(7) Uani 1 2 i d . . .
O5 O 0.1401(3) 0.1681(2) 0.20338(19) 0.0403(7) Uani 1 2 i d . . .
C5 C 0.1136(4) 0.1595(3) 0.1312(3) 0.0367(9) Uani 1 2 i d . . .
C6 C 0.0235(4) 0.0763(3) 0.0929(3) 0.0456(11) Uani 1 2 i d . . .
H6A H -0.0336 0.0892 0.0534 0.055 Uiso 1 2 i calc R . .
H6B H 0.0616 0.0448 0.0673 0.055 Uiso 1 2 i calc R . .
C8 C -0.1270(6) 0.0539(5) 0.1674(6) 0.093(3) Uani 1 2 i d . . .
H8A H -0.0944 0.1148 0.1794 0.140 Uiso 1 2 i calc R . .
H8B H -0.1521 0.0270 0.2118 0.140 Uiso 1 2 i calc R . .
H8C H -0.1924 0.0411 0.1243 0.140 Uiso 1 2 i calc R . .
C7 C -0.0908(7) -0.0691(4) 0.1146(5) 0.081(2) Uani 1 2 i d . . .
H7A H -0.1451 -0.0727 0.0666 0.121 Uiso 1 2 i calc R . .
H7B H -0.1309 -0.1028 0.1509 0.121 Uiso 1 2 i calc R . .
H7C H -0.0311 -0.0906 0.1054 0.121 Uiso 1 2 i calc R . .
N2 N -0.0372(4) 0.0214(3) 0.1469(3) 0.0525(11) Uani 1 2 i d . . .
H2 H 0.0161 0.0236 0.1912 0.063 Uiso 1 2 i calc R . .
O7 O 0.5196(3) 0.2020(2) 0.2576(2) 0.0410(7) Uani 1 2 i d . . .
O6 O 0.3491(3) 0.1566(2) 0.29487(19) 0.0404(7) Uani 1 2 i d . . .
C9 C 0.4388(4) 0.1471(3) 0.2796(3) 0.0387(10) Uani 1 2 i d . . .
N3 N 0.3554(4) -0.0045(3) 0.3093(3) 0.0624(13) Uani 1 2 i d . . .
H3 H 0.2888 0.0039 0.2842 0.075 Uiso 1 2 i calc R . .
C10 C 0.4520(5) 0.0594(3) 0.2861(4) 0.0553(14) Uani 1 2 i d . . .
H10A H 0.4600 0.0396 0.2362 0.066 Uiso 1 2 i calc R . .
H10B H 0.5231 0.0647 0.3235 0.066 Uiso 1 2 i calc R . .
C11 C 0.3605(11) 0.0053(7) 0.3934(6) 0.125(4) Uani 1 2 i d . . .
H11A H 0.4364 0.0084 0.4217 0.187 Uiso 1 2 i calc R . .
H11B H 0.3027 -0.0429 0.4076 0.187 Uiso 1 2 i calc R . .
H11C H 0.3459 0.0569 0.4055 0.187 Uiso 1 2 i calc R . .
C12 C 0.3471(9) -0.0940(4) 0.2843(6) 0.099(3) Uani 1 2 i d . . .
H12A H 0.3473 -0.0978 0.2299 0.149 Uiso 1 2 i calc R . .
H12B H 0.2762 -0.1341 0.2935 0.149 Uiso 1 2 i calc R . .
H12C H 0.4125 -0.1070 0.3134 0.149 Uiso 1 2 i calc R . .
O9 O 0.5306(3) 0.2696(2) 0.11489(17) 0.0359(7) Uani 1 2 i d . . .
O8 O 0.3620(3) 0.2600(2) 0.03563(18) 0.0403(7) Uani 1 2 i d . . .
C13 C 0.4594(4) 0.2493(3) 0.0522(3) 0.0335(9) Uani 1 2 i d . . .
C14 C 0.4914(4) 0.2112(4) -0.0141(3) 0.0478(12) Uani 1 2 i d . . .
H14A H 0.4284 0.1592 -0.0361 0.057 Uiso 1 2 i calc R . .
H14B H 0.5003 0.2511 -0.0542 0.057 Uiso 1 2 i calc R . .
C15 C 0.6465(6) 0.1776(5) -0.0600(4) 0.0722(18) Uani 1 2 i d . . .
H15A H 0.5902 0.1303 -0.0935 0.108 Uiso 1 2 i calc R . .
H15B H 0.7178 0.1656 -0.0438 0.108 Uiso 1 2 i calc R . .
H15C H 0.6608 0.2284 -0.0876 0.108 Uiso 1 2 i calc R . .
C16 C 0.5874(7) 0.1158(4) 0.0573(5) 0.0752(19) Uani 1 2 i d . . .
H16A H 0.5127 0.0731 0.0378 0.113 Uiso 1 2 i calc R . .
H16B H 0.5933 0.1339 0.1103 0.113 Uiso 1 2 i calc R . .
H16C H 0.6477 0.0922 0.0545 0.113 Uiso 1 2 i calc R . .
N4 N 0.6008(4) 0.1910(3) 0.0094(2) 0.0443(9) Uani 1 2 i d . . .
H4 H 0.6547 0.2372 0.0390 0.053 Uiso 1 2 i calc R . .
O11 O 0.5736(3) 0.3690(2) 0.33069(17) 0.0373(7) Uani 1 2 i d . . .
O10 O 0.4025(3) 0.3305(2) 0.36754(18) 0.0446(8) Uani 1 2 i d . . .
C17 C 0.5089(4) 0.3709(3) 0.3763(2) 0.0344(9) Uani 1 2 i d . . .
C18 C 0.5617(4) 0.4324(4) 0.4483(3) 0.0447(11) Uani 1 2 i d . . .
H18A H 0.5311 0.4795 0.4423 0.054 Uiso 1 2 i calc R . .
H18B H 0.5374 0.4030 0.4925 0.054 Uiso 1 2 i calc R . .
C19 C 0.7422(7) 0.4054(6) 0.5042(5) 0.086(2) Uani 1 2 i d . . .
H19A H 0.7228 0.3968 0.5543 0.128 Uiso 1 2 i calc R . .
H19B H 0.8254 0.4276 0.5105 0.128 Uiso 1 2 i calc R . .
H19C H 0.7120 0.3519 0.4731 0.128 Uiso 1 2 i calc R . .
C20 C 0.7309(6) 0.5525(5) 0.5081(4) 0.079(2) Uani 1 2 i d . . .
H20A H 0.7081 0.5469 0.5572 0.119 Uiso 1 2 i calc R . .
H20B H 0.6969 0.5899 0.4785 0.119 Uiso 1 2 i calc R . .
H20C H 0.8143 0.5761 0.5165 0.119 Uiso 1 2 i calc R . .
N5 N 0.6902(3) 0.4678(3) 0.4651(2) 0.0451(10) Uani 1 2 i d . . .
H5 H 0.7120 0.4756 0.4186 0.054 Uiso 1 2 i calc R . .
O12 O 0.4158(3) 0.4308(2) 0.08939(18) 0.0374(7) Uani 1 2 i d . . .
O13 O 0.5637(3) 0.43840(19) 0.18904(17) 0.0356(7) Uani 1 2 i d . . .
C21 C 0.5130(4) 0.4689(3) 0.1332(2) 0.0325(8) Uani 1 2 i d . . .
C22 C 0.5731(4) 0.5595(3) 0.1168(3) 0.0377(9) Uani 1 2 i d . . .
H22A H 0.6013 0.5587 0.0693 0.045 Uiso 1 2 i calc R . .
H22B H 0.5170 0.5895 0.1083 0.045 Uiso 1 2 i calc R . .
N6 N 0.6717(4) 0.6068(3) 0.1800(2) 0.0416(9) Uani 1 2 i d . . .
H6 H 0.6489 0.5944 0.2257 0.050 Uiso 1 2 i calc R . .
C23 C 0.7787(5) 0.5819(4) 0.1822(3) 0.0548(14) Uani 1 2 i d . . .
H23A H 0.7576 0.5206 0.1799 0.082 Uiso 1 2 i calc R . .
H23B H 0.8347 0.6065 0.2294 0.082 Uiso 1 2 i calc R . .
H23C H 0.8121 0.6027 0.1385 0.082 Uiso 1 2 i calc R . .
C24 C 0.7003(6) 0.7014(3) 0.1740(4) 0.0631(16) Uani 1 2 i d . . .
H24A H 0.7165 0.7153 0.1238 0.095 Uiso 1 2 i calc R . .
H24B H 0.7675 0.7315 0.2135 0.095 Uiso 1 2 i calc R . .
H24C H 0.6354 0.7178 0.1808 0.095 Uiso 1 2 i calc R . .
O14 O 0.2085(3) 0.3462(2) 0.27155(18) 0.0377(7) Uani 1 2 i d . . .
O15 O 0.2168(3) 0.3912(2) 0.15262(17) 0.0385(7) Uani 1 2 i d . . .
C25 C 0.2013(3) 0.3975(3) 0.2198(2) 0.0322(8) Uani 1 2 i d . . .
C26 C 0.1742(4) 0.4748(3) 0.2442(3) 0.0411(10) Uani 1 2 i d . . .
H26A H 0.1041 0.4558 0.2649 0.049 Uiso 1 2 i calc R . .
H26B H 0.2375 0.5086 0.2856 0.049 Uiso 1 2 i calc R . .
N7 N 0.1571(4) 0.5303(3) 0.1805(3) 0.0459(9) Uani 1 2 i d . . .
H7 H 0.2099 0.5316 0.1509 0.055 Uiso 1 2 i calc R . .
C27 C 0.1840(7) 0.6195(4) 0.2136(5) 0.078(2) Uani 1 2 i d . . .
H27A H 0.1561 0.6520 0.1743 0.118 Uiso 1 2 i calc R . .
H27B H 0.2667 0.6456 0.2314 0.118 Uiso 1 2 i calc R . .
H27C H 0.1464 0.6184 0.2563 0.118 Uiso 1 2 i calc R . .
C28 C 0.0407(5) 0.4971(5) 0.1293(4) 0.0700(18) Uani 1 2 i d . . .
H28A H -0.0175 0.4904 0.1596 0.105 Uiso 1 2 i calc R . .
H28B H 0.0304 0.4427 0.1041 0.105 Uiso 1 2 i calc R . .
H28C H 0.0330 0.5367 0.0908 0.105 Uiso 1 2 i calc R . .
O16 O 0.5209(12) 0.2239(8) 0.5017(12) 0.178(8) Uani 0.627(8) 2 i d P . .
O17 O 0.4525(13) 0.1076(10) 0.5689(8) 0.142(5) Uani 0.627(8) 2 i d P . .
C29 C 0.3547(12) 0.2096(9) 0.5559(10) 0.097(4) Uani 0.627(8) 2 i d P . .
H29A H 0.3144 0.2210 0.5063 0.116 Uiso 0.627(8) 2 i calc PR . .
H29B H 0.3903 0.2631 0.5883 0.116 Uiso 0.627(8) 2 i calc PR . .
N8 N 0.2681(10) 0.1445(7) 0.5953(5) 0.081(3) Uani 0.627(8) 2 i d P . .
H8 H 0.3103 0.1255 0.6349 0.098 Uiso 0.627(8) 2 i calc PR . .
C30 C 0.1929(12) 0.0700(8) 0.5430(7) 0.082(4) Uani 0.627(8) 2 i d P . .
H30A H 0.1242 0.0427 0.5626 0.123 Uiso 0.627(8) 2 i calc PR . .
H30B H 0.2340 0.0304 0.5398 0.123 Uiso 0.627(8) 2 i calc PR . .
H30C H 0.1712 0.0879 0.4923 0.123 Uiso 0.627(8) 2 i calc PR . .
C31 C 0.2019(17) 0.1887(13) 0.6294(8) 0.125(7) Uani 0.627(8) 2 i d P . .
H31A H 0.1574 0.2104 0.5890 0.188 Uiso 0.627(8) 2 i calc PR . .
H31B H 0.2549 0.2353 0.6652 0.188 Uiso 0.627(8) 2 i calc PR . .
H31C H 0.1503 0.1492 0.6565 0.188 Uiso 0.627(8) 2 i calc PR . .
C32 C 0.4436(19) 0.1741(11) 0.5446(11) 0.124(6) Uani 0.627(8) 2 i d P . .
O18 O 0.2034(3) 0.3494(2) 0.00009(17) 0.0409(7) Uani 1 2 i d . . .
O19 O 0.7081(3) 0.3443(2) 0.23780(19) 0.0409(7) Uani 1 2 i d . . .
O20 O 0.7889(3) 0.3066(3) 0.1146(3) 0.0674(12) Uani 1 2 i d . . .
O21 O 0.8860(6) 0.2320(4) 0.0817(4) 0.108(2) Uani 1 2 i d . . .
O22 O 0.9431(5) 0.3020(4) 0.1921(4) 0.1004(19) Uani 1 2 i d . . .
N9 N 0.8746(4) 0.2811(3) 0.1293(3) 0.0599(13) Uani 1 2 i d . . .
N10 N 0.9212(4) 0.5199(4) 0.3652(3) 0.0649(14) Uani 1 2 i d . . .
O23 O 0.8190(4) 0.4764(3) 0.3489(3) 0.0760(14) Uani 1 2 i d . . .
O24 O 0.9851(5) 0.5151(5) 0.3244(4) 0.118(2) Uani 1 2 i d . . .
O25 O 0.9546(7) 0.5662(6) 0.4252(5) 0.170(4) Uani 1 2 i d . . .
N11 N 0.2931(4) 0.5692(3) 0.0191(3) 0.0496(10) Uani 1 2 i d . . .
O26 O 0.3580(4) 0.5804(3) -0.0254(3) 0.0718(12) Uani 1 2 i d . . .
O27 O 0.3214(5) 0.6151(4) 0.0814(3) 0.0906(16) Uani 1 2 i d . . .
O28 O 0.1988(4) 0.5092(3) 0.0078(3) 0.0759(14) Uani 1 2 i d . . .
N12 N 0.4963(5) 0.5785(3) 0.3109(3) 0.0563(11) Uani 1 2 i d . . .
O29 O 0.6042(4) 0.5908(4) 0.3257(3) 0.0740(13) Uani 1 2 i d . . .
O30 O 0.4412(4) 0.5692(4) 0.3641(3) 0.0843(15) Uani 1 2 i d . . .
O31 O 0.4443(5) 0.5729(4) 0.2442(3) 0.0863(16) Uani 1 2 i d . . .
N13 N 0.3768(5) 0.0752(5) 0.7762(4) 0.0781(17) Uani 1 2 i d . . .
O32 O 0.4046(7) 0.0342(6) 0.8277(5) 0.135(3) Uani 1 2 i d . . .
O33 O 0.3338(9) 0.0365(6) 0.7145(5) 0.144(3) Uani 1 2 i d . . .
O34 O 0.3878(14) 0.1473(7) 0.7814(7) 0.240(7) Uani 1 2 i d . . .
N14 N 0.0649(11) -0.0265(8) 0.3210(7) 0.139(4) Uani 1 2 i d . . .
O35 O -0.0232(11) -0.0067(9) 0.3196(9) 0.219(6) Uani 1 2 i d . . .
O36 O 0.092(2) -0.0531(14) 0.3868(8) 0.363(13) Uani 1 2 i d . . .
O37 O 0.1119(6) -0.0164(5) 0.2723(4) 0.112(2) Uani 1 2 i d . . .
O42 O -0.0202(7) 0.2766(5) -0.0601(5) 0.125(2) Uiso 1 2 i d . . .
O43 O 0.6853(14) 0.1845(10) 0.4925(9) 0.247(6) Uiso 1 2 i d . . .
O44 O -0.0463(13) 0.2064(10) -0.2141(8) 0.228(6) Uiso 1 2 i d . . .
O45 O 0.1020(18) 0.7329(15) 0.3511(13) 0.326(10) Uiso 1 2 i d . . .
N15 N 0.2553(7) 0.0009(5) 0.0894(5) 0.0861(18) Uiso 1 2 i d . . .
O39A O 0.356(3) 0.0469(18) 0.1118(16) 0.214(11) Uiso 0.532(12) 2 i d P A 1
O40A O 0.2221(15) -0.0125(11) 0.1511(10) 0.133(6) Uiso 0.532(12) 2 i d P A 1
O41A O 0.2079(18) -0.0267(13) 0.0331(12) 0.139(6) Uiso 0.532(12) 2 i d P A 1
O39B O 0.1714(12) -0.0670(9) 0.0771(8) 0.096(4) Uiso 0.468(12) 2 i d P A 2
O40B O 0.309(2) 0.0699(14) 0.1226(13) 0.143(7) Uiso 0.468(12) 2 i d P A 2
O41B O 0.2771(16) 0.0108(11) 0.0176(10) 0.118(6) Uiso 0.468(12) 2 i d P A 2

loop_
_atom_site_aniso_label
_atom_site_aniso_U_11
_atom_site_aniso_U_22
_atom_site_aniso_U_33
_atom_site_aniso_U_23
_atom_site_aniso_U_13
_atom_site_aniso_U_12
Fe1 0.0228(3) 0.0347(3) 0.0264(3) 0.0021(2) 0.0056(2) 0.0117(2)
Fe2 0.0237(3) 0.0392(3) 0.0285(3) 0.0071(2) 0.0071(2) 0.0129(2)
Fe3 0.0238(3) 0.0372(3) 0.0258(3) 0.0037(2) 0.0053(2) 0.0121(2)
O1 0.0240(12) 0.0373(14) 0.0282(13) 0.0037(11) 0.0072(10) 0.0127(11)
O2 0.111(5) 0.193(7) 0.068(3) -0.011(4) 0.029(3) 0.073(5)
O3 0.0410(17) 0.068(2) 0.0432(17) 0.0267(16) 0.0213(14) 0.0257(16)
N1 0.046(3) 0.070(3) 0.132(5) 0.010(3) 0.035(3) 0.022(2)
C1 0.059(3) 0.107(5) 0.063(4) 0.034(3) 0.031(3) 0.043(3)
C2 0.056(4) 0.117(6) 0.109(6) 0.047(5) 0.041(4) 0.044(4)
C3 0.130(9) 0.091(6) 0.258(16) -0.062(8) -0.047(10) 0.068(6)
C4 0.107(7) 0.154(11) 0.274(17) 0.043(11) 0.112(10) 0.061(7)
O4 0.0311(15) 0.0445(17) 0.0398(17) 0.0068(13) 0.0064(13) 0.0068(13)
O5 0.0304(15) 0.0443(17) 0.0416(17) 0.0045(13) 0.0066(13) 0.0071(13)
C5 0.0249(19) 0.041(2) 0.043(2) 0.0021(18) 0.0034(17) 0.0120(17)
C6 0.036(2) 0.048(3) 0.047(3) 0.003(2) 0.004(2) 0.009(2)
C8 0.050(4) 0.091(5) 0.135(7) -0.019(5) 0.034(4) 0.011(4)
C7 0.086(5) 0.036(3) 0.103(6) 0.006(3) 0.016(4) 0.001(3)
N2 0.039(2) 0.046(2) 0.064(3) 0.008(2) 0.007(2) 0.0039(18)
O7 0.0329(15) 0.0396(16) 0.0550(19) 0.0143(14) 0.0117(14) 0.0165(13)
O6 0.0355(15) 0.0456(17) 0.0473(18) 0.0136(14) 0.0145(14) 0.0194(13)
C9 0.037(2) 0.043(2) 0.040(2) 0.0113(18) 0.0072(18) 0.0194(19)
N3 0.058(3) 0.048(2) 0.094(4) 0.032(2) 0.026(3) 0.027(2)
C10 0.054(3) 0.045(3) 0.082(4) 0.022(3) 0.033(3) 0.026(2)
C11 0.183(10) 0.123(7) 0.128(7) 0.071(6) 0.101(7) 0.089(7)
C12 0.120(7) 0.046(3) 0.139(8) 0.023(4) 0.041(6) 0.030(4)
O9 0.0300(14) 0.0470(17) 0.0323(15) -0.0037(12) 0.0076(12) 0.0148(13)
O8 0.0350(15) 0.0555(18) 0.0349(16) -0.0024(13) 0.0062(13) 0.0222(14)
C13 0.033(2) 0.034(2) 0.037(2) 0.0007(16) 0.0092(17) 0.0139(16)
C14 0.045(3) 0.065(3) 0.039(2) -0.011(2) 0.006(2) 0.028(2)
C15 0.066(4) 0.098(5) 0.072(4) -0.009(3) 0.032(3) 0.045(3)
C16 0.079(4) 0.056(3) 0.107(6) 0.020(3) 0.031(4) 0.037(3)
N4 0.040(2) 0.049(2) 0.046(2) -0.0090(17) 0.0040(17) 0.0193(18)
O11 0.0309(14) 0.0538(18) 0.0266(14) -0.0026(12) 0.0076(12) 0.0127(13)
O10 0.0284(15) 0.069(2) 0.0338(16) -0.0055(15) 0.0069(13) 0.0128(15)
C17 0.034(2) 0.045(2) 0.0268(19) 0.0006(16) 0.0050(16) 0.0177(18)
C18 0.035(2) 0.068(3) 0.031(2) -0.010(2) 0.0061(18) 0.018(2)
C19 0.063(4) 0.121(6) 0.077(5) 0.015(4) 0.000(4) 0.045(4)
C20 0.057(4) 0.089(5) 0.073(4) -0.036(4) 0.010(3) 0.005(3)
N5 0.0338(19) 0.065(3) 0.0321(19) -0.0081(18) 0.0067(15) 0.0107(18)
O12 0.0305(15) 0.0432(16) 0.0363(15) 0.0093(13) 0.0078(12) 0.0087(13)
O13 0.0344(15) 0.0332(14) 0.0353(15) 0.0068(12) 0.0048(12) 0.0077(12)
C21 0.0307(19) 0.034(2) 0.035(2) 0.0028(16) 0.0116(16) 0.0105(16)
C22 0.037(2) 0.040(2) 0.036(2) 0.0099(17) 0.0079(18) 0.0126(18)
N6 0.040(2) 0.043(2) 0.037(2) 0.0058(16) 0.0078(16) 0.0073(16)
C23 0.035(2) 0.067(3) 0.057(3) 0.017(3) 0.005(2) 0.013(2)
C24 0.072(4) 0.035(3) 0.069(4) 0.002(2) 0.009(3) 0.005(3)
O14 0.0361(15) 0.0493(17) 0.0379(16) 0.0111(13) 0.0136(13) 0.0242(13)
O15 0.0426(16) 0.0516(17) 0.0328(15) 0.0080(13) 0.0121(13) 0.0286(14)
C25 0.0254(18) 0.041(2) 0.032(2) 0.0059(16) 0.0073(15) 0.0126(16)
C26 0.048(2) 0.050(2) 0.038(2) 0.0096(19) 0.0189(19) 0.028(2)
N7 0.053(2) 0.050(2) 0.054(2) 0.0178(18) 0.0260(19) 0.0328(19)
C27 0.111(5) 0.057(3) 0.097(5) 0.019(3) 0.054(4) 0.049(4)
C28 0.053(3) 0.096(5) 0.071(4) 0.032(3) 0.009(3) 0.040(3)
O16 0.107(9) 0.109(9) 0.29(2) 0.087(11) 0.001(11) 0.022(7)
O17 0.155(11) 0.156(11) 0.144(11) 0.029(9) 0.035(9) 0.089(9)
C29 0.072(8) 0.083(8) 0.135(13) 0.009(8) 0.023(8) 0.025(7)
N8 0.093(7) 0.091(7) 0.052(5) -0.002(5) 0.001(5) 0.030(6)
C30 0.094(9) 0.072(7) 0.079(8) 0.006(6) 0.027(7) 0.022(6)
C31 0.130(14) 0.167(17) 0.062(8) -0.001(9) 0.017(9) 0.027(13)
C32 0.187(17) 0.097(10) 0.131(14) 0.042(9) 0.047(13) 0.096(11)
O18 0.0367(16) 0.0577(19) 0.0293(15) 0.0081(13) 0.0022(12) 0.0200(14)
O19 0.0257(14) 0.0552(19) 0.0434(17) -0.0007(14) 0.0076(13) 0.0156(13)
O20 0.043(2) 0.093(3) 0.068(3) -0.016(2) 0.0065(19) 0.029(2)
O21 0.104(4) 0.123(5) 0.130(5) 0.003(4) 0.053(4) 0.064(4)
O22 0.060(3) 0.119(5) 0.104(4) 0.018(4) -0.014(3) 0.025(3)
N9 0.036(2) 0.066(3) 0.081(4) 0.008(3) 0.019(2) 0.018(2)
N10 0.043(2) 0.071(3) 0.075(3) -0.013(3) 0.022(2) 0.006(2)
O23 0.046(2) 0.099(3) 0.066(3) -0.021(2) 0.018(2) -0.001(2)
O24 0.076(3) 0.155(6) 0.128(5) -0.024(4) 0.060(4) 0.022(4)
O25 0.095(5) 0.202(8) 0.158(7) -0.108(6) 0.049(5) -0.034(5)
N11 0.052(2) 0.057(2) 0.051(2) 0.015(2) 0.019(2) 0.029(2)
O26 0.076(3) 0.089(3) 0.069(3) 0.025(2) 0.044(2) 0.035(2)
O27 0.086(3) 0.120(4) 0.071(3) -0.015(3) 0.025(3) 0.038(3)
O28 0.057(3) 0.052(2) 0.124(4) 0.021(2) 0.026(3) 0.023(2)
N12 0.065(3) 0.071(3) 0.040(2) 0.004(2) 0.017(2) 0.028(2)
O29 0.057(3) 0.107(4) 0.054(2) -0.001(2) 0.015(2) 0.020(2)
O30 0.076(3) 0.142(5) 0.049(2) 0.014(3) 0.028(2) 0.046(3)
O31 0.080(3) 0.151(5) 0.048(2) 0.016(3) 0.021(2) 0.061(3)
N13 0.063(3) 0.082(4) 0.085(4) -0.009(4) 0.015(3) 0.019(3)
O32 0.100(5) 0.154(6) 0.150(7) 0.073(6) 0.025(5) 0.041(5)
O33 0.180(8) 0.124(6) 0.110(6) -0.012(5) 0.010(6) 0.041(6)
O34 0.368(16) 0.132(7) 0.208(11) -0.058(7) -0.090(11) 0.157(9)
N14 0.141(9) 0.173(10) 0.119(8) 0.020(7) 0.000(7) 0.089(8)
O35 0.164(9) 0.237(13) 0.306(17) 0.075(11) 0.069(10) 0.122(9)
O36 0.69(4) 0.38(2) 0.135(10) 0.077(12) 0.084(17) 0.34(3)
O37 0.083(4) 0.149(6) 0.100(5) 0.038(5) 0.015(4) 0.035(4)

loop_
_geom_bond_atom_site_label_1
_geom_bond_atom_site_label_2
_geom_bond_distance
_geom_bond_site_symmetry_2
_geom_bond_publ_flag
Fe1 O1 1.902(3) . ?
Fe1 O7 1.998(3) . ?
Fe1 O9 2.010(3) . ?
Fe1 O11 2.018(3) . ?
Fe1 O13 2.019(3) . ?
Fe1 O19 2.066(3) . ?
Fe2 O1 1.951(3) . ?
Fe2 O3 1.960(3) . ?
Fe2 O14 2.025(3) . ?
Fe2 O6 2.027(3) . ?
Fe2 O10 2.033(3) . ?
Fe2 O5 2.056(3) . ?
Fe3 O1 1.906(3) . ?
Fe3 O4 2.000(3) . ?
Fe3 O8 2.009(3) . ?
Fe3 O15 2.027(3) . ?
Fe3 O12 2.028(3) . ?
Fe3 O18 2.061(3) . ?
O2 C1 1.252(9) . ?
O3 C1 1.257(7) . ?
N1 C3 1.474(11) . ?
N1 C2 1.507(9) . ?
N1 C4 1.683(15) . ?
N1 H1 0.9100 . ?
C1 C2 1.467(10) . ?
C2 H2A 0.9700 . ?
C2 H2B 0.9700 . ?
C3 H3A 0.9600 . ?
C3 H3B 0.9600 . ?
C3 H3C 0.9600 . ?
C4 H4A 0.9600 . ?
C4 H4B 0.9600 . ?
C4 H4C 0.9600 . ?
O4 C5 1.252(6) . ?
O5 C5 1.243(6) . ?
C5 C6 1.512(6) . ?
C6 N2 1.468(7) . ?
C6 H6A 0.9700 . ?
C6 H6B 0.9700 . ?
C8 N2 1.488(9) . ?
C8 H8A 0.9600 . ?
C8 H8B 0.9600 . ?
C8 H8C 0.9600 . ?
C7 N2 1.483(7) . ?
C7 H7A 0.9600 . ?
C7 H7B 0.9600 . ?
C7 H7C 0.9600 . ?
N2 H2 0.9100 . ?
O7 C9 1.246(6) . ?
O6 C9 1.254(6) . ?
C9 C10 1.517(7) . ?
N3 C10 1.452(7) . ?
N3 C11 1.475(11) . ?
N3 C12 1.507(9) . ?
N3 H3 0.9100 . ?
C10 H10A 0.9700 . ?
C10 H10B 0.9700 . ?
C11 H11A 0.9600 . ?
C11 H11B 0.9600 . ?
C11 H11C 0.9600 . ?
C12 H12A 0.9600 . ?
C12 H12B 0.9600 . ?
C12 H12C 0.9600 . ?
O9 C13 1.236(5) . ?
O8 C13 1.257(5) . ?
C13 C14 1.501(6) . ?
C14 N4 1.485(6) . ?
C14 H14A 0.9700 . ?
C14 H14B 0.9700 . ?
C15 N4 1.490(7) . ?
C15 H15A 0.9600 . ?
C15 H15B 0.9600 . ?
C15 H15C 0.9600 . ?
C16 N4 1.495(8) . ?
C16 H16A 0.9600 . ?
C16 H16B 0.9600 . ?
C16 H16C 0.9600 . ?
N4 H4 0.9100 . ?
O11 C17 1.251(5) . ?
O10 C17 1.249(5) . ?
C17 C18 1.513(6) . ?
C18 N5 1.477(6) . ?
C18 H18A 0.9700 . ?
C18 H18B 0.9700 . ?
C19 N5 1.494(9) . ?
C19 H19A 0.9600 . ?
C19 H19B 0.9600 . ?
C19 H19C 0.9600 . ?
C20 N5 1.471(8) . ?
C20 H20A 0.9600 . ?
C20 H20B 0.9600 . ?
C20 H20C 0.9600 . ?
N5 H5 0.9100 . ?
O12 C21 1.255(5) . ?
O13 C21 1.261(5) . ?
C21 C22 1.503(6) . ?
C22 N6 1.473(6) . ?
C22 H22A 0.9700 . ?
C22 H22B 0.9700 . ?
N6 C24 1.500(7) . ?
N6 C23 1.509(7) . ?
N6 H6 0.9100 . ?
C23 H23A 0.9600 . ?
C23 H23B 0.9600 . ?
C23 H23C 0.9600 . ?
C24 H24A 0.9600 . ?
C24 H24B 0.9600 . ?
C24 H24C 0.9600 . ?
O14 C25 1.262(5) . ?
O15 C25 1.245(5) . ?
C25 C26 1.505(6) . ?
C26 N7 1.485(6) . ?
C26 H26A 0.9700 . ?
C26 H26B 0.9700 . ?
N7 C28 1.471(8) . ?
N7 C27 1.491(8) . ?
N7 H7 0.9100 . ?
C27 H27A 0.9600 . ?
C27 H27B 0.9600 . ?
C27 H27C 0.9600 . ?
C28 H28A 0.9600 . ?
C28 H28B 0.9600 . ?
C28 H28C 0.9600 . ?
O16 C32 1.40(2) . ?
O17 C32 1.216(18) . ?
C29 C32 1.45(2) . ?
C29 N8 1.536(18) . ?
C29 H29A 0.9700 . ?
C29 H29B 0.9700 . ?
N8 C30 1.459(15) . ?
N8 C31 1.47(2) . ?
N8 H8 0.9100 . ?
C30 H30A 0.9600 . ?
C30 H30B 0.9600 . ?
C30 H30C 0.9600 . ?
C31 H31A 0.9600 . ?
C31 H31B 0.9600 . ?
C31 H31C 0.9600 . ?
O20 N9 1.251(6) . ?
O21 N9 1.222(8) . ?
O22 N9 1.223(8) . ?
N10 O24 1.191(7) . ?
N10 O23 1.213(6) . ?
N10 O25 1.216(8) . ?
N11 O26 1.208(6) . ?
N11 O28 1.243(6) . ?
N11 O27 1.250(7) . ?
N12 O31 1.211(6) . ?
N12 O30 1.249(6) . ?
N12 O29 1.261(7) . ?
N13 O34 1.158(10) . ?
N13 O33 1.187(9) . ?
N13 O32 1.203(10) . ?
N14 O37 1.115(13) . ?
N14 O35 1.236(14) . ?
N14 O36 1.267(16) . ?
N15 O41A 1.061(19) . ?
N15 O39A 1.22(3) . ?
N15 O40B 1.20(2) . ?
N15 O40A 1.235(17) . ?
N15 O39B 1.242(15) . ?
N15 O41B 1.347(19) . ?
